data_2013438
loop_
_publ_author_name
'Nygren, Cara L.'
'Bragg, M. E. T.'
'Turner, John F. C.'

_publ_section_title
;
 (Tetrahydrofuran)potassium
 <i>mer</i>-<i>trans</i>-tris(carbazolyl)dichloro(tetrahydrofuran)zirconate
;
_journal_issue 7
_journal_name_full 'Acta Crystallographica Section C'
_journal_page_first m275
_journal_page_last m276
_journal_paper_doi 10.1107/S0108270103010321
_journal_volume 59
_journal_year 2003
_chemical_formula_iupac '[K (C4 H8 O)] [Zr Cl2 (C12 H8 N)3 (C4 H8 O)]'
_chemical_formula_moiety 'C4 H8 K O 1+, C40 H32 Cl2 N3 O Zr 1-'
_chemical_formula_sum 'C44 H40 Cl2 K N3 O2 Zr'
_chemical_formula_weight 844.01
_chemical_melting_point 471.0(10)
_chemical_name_systematic
;
(Tetrahydrofuran)potassium Mer-[tris(carbazolyl)-trans-dichloro-
(tetrahydrofurano)zirconate].
;
_space_group_IT_number 19
_symmetry_cell_setting orthorhombic
_symmetry_space_group_name_Hall 'P 2ac 2ab'
_symmetry_space_group_name_H-M 'P 21 21 21'
_atom_sites_solution_hydrogens geom
_atom_sites_solution_primary direct
_atom_sites_solution_secondary difmap
_audit_creation_method SHELXL-97
_cell_angle_alpha 90.00
_cell_angle_beta 90.00
_cell_angle_gamma 90.00
_cell_formula_units_Z 4
_cell_length_a 14.158(3)
_cell_length_b 15.486(3)
_cell_length_c 17.548(3)
_cell_measurement_reflns_used 7774
_cell_measurement_temperature 173(2)
_cell_measurement_theta_max 28.27
_cell_measurement_theta_min 2.27
_cell_volume 3847.4(13)
_computing_cell_refinement 'SAINT (Bruker 1997)'
_computing_data_collection 'SMART (Bruker 1997)'
_computing_data_reduction 'SAINT (Bruker 1997)'
_computing_molecular_graphics 'SHELXTL (Sheldrick, 1997)'
_computing_publication_material 'SHELXTL (Sheldrick, 1997)'
_computing_structure_refinement 'SHELXL97 (Sheldrick, 1997)'
_computing_structure_solution 'SHELXS97 (Sheldrick, 1997)'
_diffrn_ambient_temperature 173(2)
_diffrn_detector_area_resol_mean 'not measured'
_diffrn_measured_fraction_theta_full 0.979
_diffrn_measured_fraction_theta_max 0.979
_diffrn_measurement_device_type 'Bruker AXS CCD'
_diffrn_measurement_method '\f and \w scans'
_diffrn_radiation_monochromator graphite
_diffrn_radiation_source 'fine-focus sealed tube'
_diffrn_radiation_type MoK\a
_diffrn_radiation_wavelength 0.71073
_diffrn_reflns_av_R_equivalents 0.0292
_diffrn_reflns_av_sigmaI/netI 0.0239
_diffrn_reflns_limit_h_max 18
_diffrn_reflns_limit_h_min -18
_diffrn_reflns_limit_k_max 19
_diffrn_reflns_limit_k_min -19
_diffrn_reflns_limit_l_max 23
_diffrn_reflns_limit_l_min -23
_diffrn_reflns_number 41736
_diffrn_reflns_theta_full 28.29
_diffrn_reflns_theta_max 28.29
_diffrn_reflns_theta_min 1.16
_diffrn_standards_number 0
_exptl_absorpt_coefficient_mu 0.575
_exptl_absorpt_correction_T_max 0.890
_exptl_absorpt_correction_T_min 0.882
_exptl_absorpt_correction_type multi-scan
_exptl_absorpt_process_details '(SADABS; Sheldrick, 1996)'
_exptl_crystal_colour yellow
_exptl_crystal_density_diffrn 1.457
_exptl_crystal_density_meas ?
_exptl_crystal_density_method 'not measured'
_exptl_crystal_description leaf-like
_exptl_crystal_F_000 1736
_exptl_crystal_size_max 0.40
_exptl_crystal_size_mid 0.35
_exptl_crystal_size_min 0.25
_refine_diff_density_max 0.745
_refine_diff_density_min -0.340
_refine_ls_abs_structure_details 'Flack (1983), 5169 Friedel Pairs'
_refine_ls_abs_structure_Flack -0.04(2)
_refine_ls_extinction_method none
_refine_ls_goodness_of_fit_ref 1.074
_refine_ls_hydrogen_treatment constr
_refine_ls_matrix_type full
_refine_ls_number_parameters 479
_refine_ls_number_reflns 9248
_refine_ls_number_restraints 0
_refine_ls_restrained_S_all 1.074
_refine_ls_R_factor_all 0.0330
_refine_ls_R_factor_gt 0.0283
_refine_ls_shift/su_max 0.005
_refine_ls_shift/su_mean 0.000
_refine_ls_structure_factor_coef Fsqd
_refine_ls_weighting_details 'calc w=1/[\s^2^(Fo^2^)+(0.0454P)^2^+1.0517P] where P=(Fo^2^+2Fc^2^)/3'
_refine_ls_weighting_scheme calc
_refine_ls_wR_factor_gt 0.0744
_refine_ls_wR_factor_ref 0.0779
_reflns_number_gt 8608
_reflns_number_total 9248
_reflns_threshold_expression I>2\s(I)
_cod_data_source_file fr1422.cif
_cod_data_source_block I
_cod_depositor_comments
;
The following automatic conversions were performed:
'_symmetry_cell_setting' value 'Orthorhombic' changed to 'orthorhombic'
according to '/home/saulius/struct/CIF-dictionaries/cif_core.dic'
dictionary named 'cif_core.dic' version 2.4.1 from 2010-06-29.

Automatic conversion script
Id: cif_fix_enum 1527 2010-12-29 10:47:43Z saulius 

The following automatic conversions were performed:

'_chemical_melting_point' value '470 - 472 K' was changed to
'471.0(10)' - the average value was taken and precision was
estimated.

Automatic conversion script
Id: cif_fix_values 1646 2011-03-28 12:23:43Z adriana 

The following automatic conversions were performed:

'_chemical_melting_point' value '470 - 472 K' was changed to
'471.0(10)' - the average value was taken and precision was
estimated.

'_symmetry_cell_setting' value 'Orthorhombic' changed to
'orthorhombic' according to
/home/saulius/struct/CIF-dictionaries/cif_core.dic dictionary named
'cif_core.dic' version 2.4.1 from 2010-06-29.

Automatic conversion script
Id: cif_fix_values 1715 2011-07-08 13:25:40Z adriana 

The following automatic conversions were performed:

'_exptl_crystal_density_meas' value 'not measured' was changed to '?'
- the value is perceived as not measured.

Automatic conversion script
Id: cif_fix_values 3008 2015-01-20 13:52:24Z robertas 
;
_cod_database_code 2013438
_cod_database_fobs_code 2013438

loop_
_symmetry_equiv_pos_as_xyz
'x, y, z'
'-x+1/2, -y, z+1/2'
'-x, y+1/2, -z+1/2'
'x+1/2, -y+1/2, -z'

loop_
_atom_site_label
_atom_site_fract_x
_atom_site_fract_y
_atom_site_fract_z
_atom_site_U_iso_or_equiv
_atom_site_adp_type
_atom_site_calc_flag
_atom_site_refinement_flags
_atom_site_occupancy
_atom_site_disorder_assembly
_atom_site_disorder_group
_atom_site_type_symbol
C1 0.12967(15) 0.00842(14) 0.23524(12) 0.0264(4) Uani d . 1 . . C
C2 0.05460(17) 0.05603(16) 0.20514(14) 0.0335(5) Uani d . 1 . . C
H2 0.0620 0.1155 0.1931 0.040 Uiso calc R 1 . . H
C3 -0.03056(18) 0.01476(18) 0.19328(16) 0.0405(6) Uani d . 1 . . C
H3 -0.0819 0.0466 0.1726 0.049 Uiso calc R 1 . . H
C4 -0.0432(2) -0.07187(19) 0.21070(16) 0.0420(6) Uani d . 1 . . C
H4 -0.1028 -0.0984 0.2022 0.050 Uiso calc R 1 . . H
C5 0.03004(17) -0.11949(15) 0.24020(15) 0.0354(5) Uani d . 1 . . C
H5 0.0217 -0.1788 0.2521 0.043 Uiso calc R 1 . . H
C6 0.11677(15) -0.07930(14) 0.25231(14) 0.0288(4) Uani d . 1 . . C
C7 0.20684(17) -0.11061(14) 0.27881(12) 0.0270(4) Uani d . 1 . . C
C8 0.23781(19) -0.19188(15) 0.30363(14) 0.0348(5) Uani d . 1 . . C
H8 0.1954 -0.2393 0.3063 0.042 Uiso calc R 1 . . H
C9 0.3311(2) -0.20133(16) 0.32411(15) 0.0363(6) Uani d . 1 . . C
H9 0.3535 -0.2561 0.3404 0.044 Uiso calc R 1 . . H
C10 0.39277(18) -0.13185(16) 0.32123(14) 0.0329(5) Uani d . 1 . . C
H10 0.4567 -0.1400 0.3361 0.039 Uiso calc R 1 . . H
C11 0.36347(17) -0.05068(14) 0.29721(12) 0.0268(4) Uani d . 1 . . C
H11 0.4065 -0.0037 0.2957 0.032 Uiso calc R 1 . . H
C12 0.26943(16) -0.03960(13) 0.27531(11) 0.0246(4) Uani d . 1 . . C
C13 0.31635(16) 0.12666(14) 0.42071(12) 0.0256(4) Uani d . 1 . . C
C14 0.22817(18) 0.08823(14) 0.43309(13) 0.0299(5) Uani d . 1 . . C
H14 0.1867 0.0759 0.3920 0.036 Uiso calc R 1 . . H
C15 0.20389(19) 0.06901(16) 0.50736(14) 0.0363(5) Uani d . 1 . . C
H15 0.1446 0.0424 0.5169 0.044 Uiso calc R 1 . . H
C16 0.2625(2) 0.08700(18) 0.56853(14) 0.0403(6) Uani d . 1 . . C
H16 0.2418 0.0750 0.6189 0.048 Uiso calc R 1 . . H
C17 0.3510(2) 0.12230(17) 0.55669(14) 0.0375(6) Uani d . 1 . . C
H17 0.3921 0.1336 0.5983 0.045 Uiso calc R 1 . . H
C18 0.37826(17) 0.14095(14) 0.48222(13) 0.0280(5) Uani d . 1 . . C
C19 0.46349(16) 0.17499(15) 0.45045(12) 0.0281(4) Uani d . 1 . . C
C20 0.55034(19) 0.19756(16) 0.48255(15) 0.0349(5) Uani d . 1 . . C
H20 0.5604 0.1920 0.5358 0.042 Uiso calc R 1 . . H
C21 0.62083(18) 0.22789(16) 0.43611(15) 0.0354(5) Uani d . 1 . . C
H21 0.6804 0.2428 0.4573 0.042 Uiso calc R 1 . . H
C22 0.60558(18) 0.23691(15) 0.35806(15) 0.0341(5) Uani d . 1 . . C
H22 0.6551 0.2584 0.3269 0.041 Uiso calc R 1 . . H
C23 0.51942(16) 0.21515(14) 0.32450(14) 0.0298(5) Uani d . 1 . . C
H23 0.5096 0.2220 0.2713 0.036 Uiso calc R 1 . . H
C24 0.44857(16) 0.18315(13) 0.37126(12) 0.0251(4) Uani d . 1 . . C
C25 0.31980(16) 0.36832(14) 0.28176(13) 0.0263(4) Uani d . 1 . . C
C26 0.29414(17) 0.36244(15) 0.35839(13) 0.0307(5) Uani d . 1 . . C
H26 0.2833 0.3079 0.3815 0.037 Uiso calc R 1 . . H
C27 0.28471(19) 0.43856(16) 0.40022(14) 0.0367(5) Uani d . 1 . . C
H27 0.2658 0.4356 0.4521 0.044 Uiso calc R 1 . . H
C28 0.3026(2) 0.51909(16) 0.36729(16) 0.0413(6) Uani d . 1 . . C
H28 0.2961 0.5699 0.3971 0.050 Uiso calc R 1 . . H
C29 0.3295(2) 0.52570(15) 0.29223(16) 0.0386(6) Uani d . 1 . . C
H29 0.3416 0.5806 0.2701 0.046 Uiso calc R 1 . . H
C30 0.33900(15) 0.45019(13) 0.24883(15) 0.0309(4) Uani d . 1 . . C
C31 0.36193(17) 0.43464(14) 0.17045(14) 0.0302(5) Uani d . 1 . . C
C32 0.38629(19) 0.48884(16) 0.10983(16) 0.0389(6) Uani d . 1 . . C
H32 0.3922 0.5493 0.1175 0.047 Uiso calc R 1 . . H
C33 0.4015(2) 0.45364(18) 0.03939(17) 0.0431(6) Uani d . 1 . . C
H33 0.4170 0.4900 -0.0024 0.052 Uiso calc R 1 . . H
C34 0.3944(2) 0.36484(18) 0.02846(15) 0.0392(6) Uani d . 1 . . C
H34 0.4048 0.3417 -0.0210 0.047 Uiso calc R 1 . . H
C35 0.37270(17) 0.30946(16) 0.08771(14) 0.0321(5) Uani d . 1 . . C
H35 0.3696 0.2489 0.0796 0.039 Uiso calc R 1 . . H
C36 0.35542(15) 0.34444(14) 0.15981(12) 0.0263(4) Uani d . 1 . . C
C37 0.2142(2) 0.12155(18) 0.07166(14) 0.0435(6) Uani d . 1 . . C
H37A 0.2069 0.0626 0.0927 0.052 Uiso calc R 1 . . H
H37B 0.2755 0.1252 0.0447 0.052 Uiso calc R 1 . . H
C38 0.1347(3) 0.1425(2) 0.0190(2) 0.0669(10) Uani d . 1 . . C
H38A 0.0751 0.1150 0.0358 0.080 Uiso calc R 1 . . H
H38B 0.1490 0.1245 -0.0339 0.080 Uiso calc R 1 . . H
C39 0.1301(3) 0.2408(2) 0.0262(2) 0.0656(10) Uani d . 1 . . C
H39A 0.1800 0.2688 -0.0047 0.079 Uiso calc R 1 . . H
H39B 0.0677 0.2630 0.0100 0.079 Uiso calc R 1 . . H
C40 0.1461(2) 0.25633(18) 0.11051(16) 0.0416(6) Uani d . 1 . . C
H40A 0.1762 0.3131 0.1195 0.050 Uiso calc R 1 . . H
H40B 0.0860 0.2536 0.1392 0.050 Uiso calc R 1 . . H
C41 0.4306(4) 0.3720(3) 0.5683(3) 0.0917(15) Uani d . 1 . . C
H41A 0.4831 0.3467 0.5981 0.110 Uiso calc R 1 . . H
H41B 0.4022 0.3258 0.5366 0.110 Uiso calc R 1 . . H
C42 0.3598(4) 0.4082(3) 0.6193(3) 0.0933(14) Uani d . 1 . . C
H42A 0.3742 0.3947 0.6732 0.112 Uiso calc R 1 . . H
H42B 0.2958 0.3869 0.6068 0.112 Uiso calc R 1 . . H
C43 0.3695(4) 0.5075(3) 0.6027(3) 0.0981(17) Uani d . 1 . . C
H43A 0.3156 0.5283 0.5718 0.118 Uiso calc R 1 . . H
H43B 0.3716 0.5407 0.6509 0.118 Uiso calc R 1 . . H
C44 0.4581(3) 0.5173(3) 0.5608(3) 0.0942(16) Uani d . 1 . . C
H44A 0.4555 0.5677 0.5261 0.113 Uiso calc R 1 . . H
H44B 0.5121 0.5243 0.5960 0.113 Uiso calc R 1 . . H
Cl1 0.13951(4) 0.22028(4) 0.30242(3) 0.03044(12) Uani d . 1 . . Cl
Cl2 0.41799(4) 0.10935(4) 0.16801(3) 0.03081(12) Uani d . 1 . . Cl
K1 0.50845(4) 0.41900(4) 0.37186(4) 0.04415(15) Uani d . 1 . . K
N1 0.22338(12) 0.03510(10) 0.24940(10) 0.0244(3) Uani d . 1 . . N
N2 0.35692(13) 0.15473(11) 0.35110(10) 0.0237(3) Uani d . 1 . . N
N3 0.33002(13) 0.30200(12) 0.22761(10) 0.0248(4) Uani d . 1 . . N
O1 0.20921(12) 0.18554(9) 0.13205(9) 0.0300(3) Uani d . 1 . . O
O2 0.46524(17) 0.44120(19) 0.52020(15) 0.0667(7) Uani d . 1 . . O
Zr1 0.283872(13) 0.166257(11) 0.244985(10) 0.02106(5) Uani d . 1 . . Zr

loop_
_atom_site_aniso_label
_atom_site_aniso_U_11
_atom_site_aniso_U_22
_atom_site_aniso_U_33
_atom_site_aniso_U_12
_atom_site_aniso_U_13
_atom_site_aniso_U_23
C1 0.0240(10) 0.0298(10) 0.0255(11) -0.0053(8) 0.0003(8) -0.0021(8)
C2 0.0284(12) 0.0330(12) 0.0391(13) -0.0047(10) -0.0029(10) 0.0010(10)
C3 0.0277(12) 0.0472(15) 0.0466(15) -0.0051(11) -0.0072(11) 0.0000(12)
C4 0.0294(13) 0.0502(15) 0.0464(15) -0.0165(12) -0.0009(11) -0.0040(12)
C5 0.0331(12) 0.0334(11) 0.0397(13) -0.0117(9) 0.0044(11) -0.0023(10)
C6 0.0290(10) 0.0316(10) 0.0257(10) -0.0053(8) 0.0033(10) -0.0020(10)
C7 0.0311(12) 0.0249(10) 0.0249(9) -0.0038(9) 0.0046(9) -0.0007(8)
C8 0.0439(15) 0.0246(10) 0.0359(12) -0.0045(9) 0.0052(10) 0.0007(9)
C9 0.0469(15) 0.0263(11) 0.0359(13) 0.0046(10) 0.0013(11) 0.0041(10)
C10 0.0335(12) 0.0332(12) 0.0319(12) 0.0061(10) -0.0014(10) -0.0012(9)
C11 0.0283(11) 0.0255(10) 0.0265(10) -0.0002(9) -0.0001(9) -0.0012(8)
C12 0.0306(12) 0.0215(9) 0.0216(9) -0.0009(8) 0.0017(8) -0.0014(7)
C13 0.0298(11) 0.0218(10) 0.0254(10) 0.0037(8) 0.0027(8) 0.0002(8)
C14 0.0314(12) 0.0272(11) 0.0311(11) 0.0011(9) 0.0018(9) 0.0006(8)
C15 0.0342(13) 0.0378(13) 0.0370(12) 0.0033(11) 0.0082(10) 0.0042(10)
C16 0.0502(16) 0.0453(14) 0.0253(11) 0.0108(12) 0.0084(10) 0.0054(10)
C17 0.0462(15) 0.0409(13) 0.0255(11) 0.0100(12) -0.0025(10) 0.0011(10)
C18 0.0329(12) 0.0254(10) 0.0257(10) 0.0062(9) -0.0011(9) -0.0019(8)
C19 0.0323(12) 0.0233(10) 0.0288(10) 0.0036(9) -0.0041(8) -0.0033(8)
C20 0.0381(14) 0.0329(12) 0.0338(12) 0.0052(10) -0.0105(10) -0.0065(9)
C21 0.0309(12) 0.0281(11) 0.0471(14) -0.0001(9) -0.0123(10) -0.0053(10)
C22 0.0291(12) 0.0279(11) 0.0454(14) -0.0041(9) -0.0038(10) 0.0013(10)
C23 0.0304(12) 0.0248(10) 0.0342(11) -0.0043(9) -0.0028(9) 0.0004(9)
C24 0.0261(11) 0.0195(10) 0.0299(10) 0.0009(8) -0.0039(8) -0.0005(8)
C25 0.0235(10) 0.0217(9) 0.0336(11) -0.0007(8) -0.0062(8) -0.0037(8)
C26 0.0289(12) 0.0293(10) 0.0340(11) -0.0006(9) -0.0047(10) -0.0040(8)
C27 0.0343(12) 0.0414(13) 0.0343(12) 0.0030(11) -0.0037(11) -0.0098(10)
C28 0.0420(15) 0.0313(12) 0.0506(15) 0.0045(11) -0.0056(12) -0.0177(11)
C29 0.0413(14) 0.0208(11) 0.0535(16) 0.0000(10) -0.0063(12) -0.0052(10)
C30 0.0271(10) 0.0244(9) 0.0413(12) -0.0011(8) -0.0054(11) 0.0008(10)
C31 0.0268(11) 0.0236(10) 0.0403(12) 0.0013(9) -0.0032(10) 0.0032(9)
C32 0.0381(14) 0.0258(11) 0.0529(16) -0.0036(10) 0.0020(12) 0.0116(11)
C33 0.0426(15) 0.0405(14) 0.0462(15) -0.0040(12) 0.0041(12) 0.0171(12)
C34 0.0395(14) 0.0459(14) 0.0324(12) -0.0032(11) 0.0054(10) 0.0049(11)
C35 0.0316(12) 0.0321(12) 0.0326(12) -0.0050(9) 0.0016(10) 0.0007(9)
C36 0.0220(10) 0.0251(10) 0.0316(11) -0.0029(8) -0.0014(8) 0.0034(9)
C37 0.0556(17) 0.0456(15) 0.0294(11) -0.0098(14) -0.0079(13) -0.0059(10)
C38 0.080(3) 0.069(2) 0.0518(19) -0.0086(19) -0.0303(18) 0.0003(16)
C39 0.072(2) 0.071(2) 0.0535(19) -0.0071(19) -0.0291(18) 0.0200(17)
C40 0.0368(14) 0.0394(13) 0.0485(15) 0.0031(11) -0.0119(12) 0.0123(11)
C41 0.124(4) 0.077(3) 0.075(3) 0.054(3) -0.003(3) -0.001(2)
C42 0.095(3) 0.106(4) 0.079(3) -0.018(3) 0.000(3) -0.008(3)
C43 0.087(3) 0.100(4) 0.107(4) 0.026(3) -0.018(3) -0.052(3)
C44 0.064(3) 0.105(4) 0.114(4) -0.015(3) 0.000(3) -0.045(3)
Cl1 0.0250(3) 0.0285(3) 0.0378(3) 0.0036(2) 0.0015(2) -0.0010(2)
Cl2 0.0300(3) 0.0300(3) 0.0324(3) 0.0040(2) 0.0045(2) -0.0005(2)
K1 0.0364(3) 0.0373(3) 0.0588(4) -0.0032(2) -0.0063(3) -0.0051(3)
N1 0.0227(8) 0.0231(7) 0.0274(8) -0.0021(6) -0.0034(9) -0.0010(7)
N2 0.0248(9) 0.0216(8) 0.0247(8) -0.0005(7) -0.0006(7) 0.0004(7)
N3 0.0255(9) 0.0226(8) 0.0263(9) -0.0013(7) -0.0014(7) 0.0001(7)
O1 0.0307(8) 0.0247(7) 0.0346(8) 0.0002(7) -0.0053(7) 0.0010(6)
O2 0.0488(14) 0.0867(18) 0.0646(15) 0.0081(13) -0.0056(11) -0.0115(14)
Zr1 0.02106(9) 0.01881(8) 0.02332(9) -0.00083(7) -0.00184(8) 0.00011(7)

loop_
_atom_type_symbol
_atom_type_description
_atom_type_scat_dispersion_real
_atom_type_scat_dispersion_imag
_atom_type_scat_source
C C 0.0033 0.0016 'International Tables Vol C Tables 4.2.6.8 and 6.1.1.4'
H H 0.0000 0.0000 'International Tables Vol C Tables 4.2.6.8 and 6.1.1.4'
N N 0.0061 0.0033 'International Tables Vol C Tables 4.2.6.8 and 6.1.1.4'
Cl Cl 0.1484 0.1585 'International Tables Vol C Tables 4.2.6.8 and 6.1.1.4'
Zr Zr -2.9673 0.5597 'International Tables Vol C Tables 4.2.6.8 and 6.1.1.4'
O O 0.0106 0.0060 'International Tables Vol C Tables 4.2.6.8 and 6.1.1.4'
K K 0.2009 0.2494 'International Tables Vol C Tables 4.2.6.8 and 6.1.1.4'

loop_
_geom_angle_atom_site_label_1
_geom_angle_atom_site_label_2
_geom_angle_atom_site_label_3
_geom_angle_site_symmetry_1
_geom_angle_site_symmetry_3
_geom_angle
_geom_angle_publ_flag
C2 C1 C6 . . 119.5(2) no
C2 C1 N1 . . 128.8(2) no
C6 C1 N1 . . 111.60(19) no
C3 C2 C1 . . 118.5(2) no
C3 C2 H2 . . 120.7 no
C1 C2 H2 . . 120.7 no
C2 C3 C4 . . 121.8(3) no
C2 C3 H3 . . 119.1 no
C4 C3 H3 . . 119.1 no
C5 C4 C3 . . 120.3(2) no
C5 C4 H4 . . 119.9 no
C3 C4 H4 . . 119.9 no
C4 C5 C6 . . 118.9(2) no
C4 C5 H5 . . 120.6 no
C6 C5 H5 . . 120.6 no
C5 C6 C1 . . 121.0(2) no
C5 C6 C7 . . 132.8(2) no
C1 C6 C7 . . 106.23(18) no
C8 C7 C12 . . 121.0(2) no
C8 C7 C6 . . 132.8(2) no
C12 C7 C6 . . 106.19(19) no
C9 C8 C7 . . 118.5(2) no
C9 C8 H8 . . 120.8 no
C7 C8 H8 . . 120.8 no
C8 C9 C10 . . 120.8(2) no
C8 C9 H9 . . 119.6 no
C10 C9 H9 . . 119.6 no
C9 C10 C11 . . 121.7(2) no
C9 C10 H10 . . 119.2 no
C11 C10 H10 . . 119.2 no
C10 C11 C12 . . 118.6(2) no
C10 C11 K1 . 3_645 88.92(14) no
C12 C11 K1 . 3_645 106.05(13) no
C10 C11 H11 . . 120.7 no
C12 C11 H11 . . 120.7 no
K1 C11 H11 3_645 . 75.4 no
C11 C12 N1 . . 129.30(19) no
C11 C12 C7 . . 119.4(2) no
N1 C12 C7 . . 111.35(19) no
C14 C13 C18 . . 120.2(2) no
C14 C13 N2 . . 128.7(2) no
C18 C13 N2 . . 111.11(19) no
C15 C14 C13 . . 117.4(2) no
C15 C14 H14 . . 121.3 no
C13 C14 H14 . . 121.3 no
C14 C15 C16 . . 122.6(2) no
C14 C15 K1 . 4_456 139.40(18) no
C16 C15 K1 . 4_456 89.65(16) no
C14 C15 H15 . . 118.7 no
C16 C15 H15 . . 118.7 no
C17 C16 C15 . . 120.4(2) no
C17 C16 H16 . . 119.8 no
C15 C16 H16 . . 119.8 no
C16 C17 C18 . . 118.3(2) no
C16 C17 H17 . . 120.8 no
C18 C17 H17 . . 120.8 no
C17 C18 C13 . . 120.9(2) no
C17 C18 C19 . . 132.6(2) no
C13 C18 C19 . . 106.53(19) no
C20 C19 C24 . . 120.4(2) no
C20 C19 C18 . . 132.7(2) no
C24 C19 C18 . . 106.9(2) no
C21 C20 C19 . . 119.1(2) no
C21 C20 H20 . . 120.4 no
C19 C20 H20 . . 120.4 no
C20 C21 C22 . . 120.4(2) no
C20 C21 H21 . . 119.8 no
C22 C21 H21 . . 119.8 no
C21 C22 C23 . . 121.7(2) no
C21 C22 K1 . . 94.70(16) no
C23 C22 K1 . . 82.35(14) no
C21 C22 H22 . . 119.1 no
C23 C22 H22 . . 119.1 no
K1 C22 H22 . . 93.0 no
C24 C23 C22 . . 117.9(2) no
C24 C23 K1 . . 99.22(14) no
C22 C23 K1 . . 72.60(14) no
C24 C23 H23 . . 121.0 no
C22 C23 H23 . . 121.0 no
K1 C23 H23 . . 97.7 no
C23 C24 C19 . . 120.4(2) no
C23 C24 N2 . . 128.8(2) no
C19 C24 N2 . . 110.8(2) no
C26 C25 N3 . . 129.0(2) no
C26 C25 C30 . . 120.0(2) no
N3 C25 C30 . . 110.9(2) no
C26 C25 K1 . . 75.96(13) no
N3 C25 K1 . . 115.26(14) no
C30 C25 K1 . . 79.76(13) no
C27 C26 C25 . . 118.5(2) no
C27 C26 K1 . . 79.55(15) no
C25 C26 K1 . . 78.73(14) no
C27 C26 H26 . . 120.8 no
C25 C26 H26 . . 120.8 no
K1 C26 H26 . . 111.6 no
C26 C27 C28 . . 121.3(2) no
C26 C27 K1 . . 75.23(15) no
C28 C27 K1 . . 80.90(16) no
C26 C27 H27 . . 119.4 no
C28 C27 H27 . . 119.4 no
K1 C27 H27 . . 114.9 no
C29 C28 C27 . . 120.9(2) no
C29 C28 K1 . . 79.24(16) no
C27 C28 K1 . . 74.40(16) no
C29 C28 H28 . . 119.6 no
C27 C28 H28 . . 119.6 no
K1 C28 H28 . . 117.5 no
C28 C29 C30 . . 119.0(2) no
C28 C29 K1 . . 76.83(16) no
C30 C29 K1 . . 75.02(14) no
C28 C29 H29 . . 120.5 no
C30 C29 H29 . . 120.5 no
K1 C29 H29 . . 118.6 no
C29 C30 C25 . . 120.4(2) no
C29 C30 C31 . . 133.1(2) no
C25 C30 C31 . . 106.5(2) no
C29 C30 K1 . . 80.47(15) no
C25 C30 K1 . . 74.90(13) no
C31 C30 K1 . . 116.32(15) no
C32 C31 C36 . . 120.6(2) no
C32 C31 C30 . . 133.2(2) no
C36 C31 C30 . . 106.16(19) no
C33 C32 C31 . . 119.1(2) no
C33 C32 H32 . . 120.4 no
C31 C32 H32 . . 120.4 no
C32 C33 C34 . . 120.4(2) no
C32 C33 H33 . . 119.8 no
C34 C33 H33 . . 119.8 no
C35 C34 C33 . . 121.7(3) no
C35 C34 H34 . . 119.2 no
C33 C34 H34 . . 119.2 no
C34 C35 C36 . . 118.6(2) no
C34 C35 H35 . . 120.7 no
C36 C35 H35 . . 120.7 no
C35 C36 N3 . . 129.0(2) no
C35 C36 C31 . . 119.4(2) no
N3 C36 C31 . . 111.5(2) no
O1 C37 C38 . . 105.5(3) no
O1 C37 H37A . . 110.6 no
C38 C37 H37A . . 110.6 no
O1 C37 H37B . . 110.6 no
C38 C37 H37B . . 110.6 no
H37A C37 H37B . . 108.8 no
C37 C38 C39 . . 101.4(3) no
C37 C38 H38A . . 111.5 no
C39 C38 H38A . . 111.5 no
C37 C38 H38B . . 111.5 no
C39 C38 H38B . . 111.5 no
H38A C38 H38B . . 109.3 no
C40 C39 C38 . . 103.4(3) no
C40 C39 H39A . . 111.1 no
C38 C39 H39A . . 111.1 no
C40 C39 H39B . . 111.1 no
C38 C39 H39B . . 111.1 no
H39A C39 H39B . . 109.0 no
O1 C40 C39 . . 103.0(2) no
O1 C40 H40A . . 111.2 no
C39 C40 H40A . . 111.2 no
O1 C40 H40B . . 111.2 no
C39 C40 H40B . . 111.2 no
H40A C40 H40B . . 109.1 no
O2 C41 C42 . . 107.8(3) no
O2 C41 H41A . . 110.1 no
C42 C41 H41A . . 110.1 no
O2 C41 H41B . . 110.1 no
C42 C41 H41B . . 110.1 no
H41A C41 H41B . . 108.5 no
C41 C42 C43 . . 101.7(4) no
C41 C42 H42A . . 111.4 no
C43 C42 H42A . . 111.4 no
C41 C42 H42B . . 111.4 no
C43 C42 H42B . . 111.4 no
H42A C42 H42B . . 109.3 no
C44 C43 C42 . . 105.6(4) no
C44 C43 H43A . . 110.6 no
C42 C43 H43A . . 110.6 no
C44 C43 H43B . . 110.6 no
C42 C43 H43B . . 110.6 no
H43A C43 H43B . . 108.7 no
O2 C44 C43 . . 103.6(4) no
O2 C44 H44A . . 111.0 no
C43 C44 H44A . . 111.0 no
O2 C44 H44B . . 111.0 no
C43 C44 H44B . . 111.0 no
H44A C44 H44B . . 109.0 no
Zr1 Cl2 K1 . 3_645 133.76(2) no
O2 K1 C22 . . 106.72(8) no
O2 K1 C26 . . 83.68(7) no
C22 K1 C26 . . 99.50(6) no
O2 K1 C25 . . 108.59(7) no
C22 K1 C25 . . 96.14(6) no
C26 K1 C25 . . 25.32(6) no
O2 K1 Cl2 . 3_655 99.63(6) no
C22 K1 Cl2 . 3_655 131.73(5) no
C26 K1 Cl2 . 3_655 123.35(5) no
C25 K1 Cl2 . 3_655 112.89(5) no
O2 K1 C27 . . 67.40(7) no
C22 K1 C27 . . 121.74(7) no
C26 K1 C27 . . 25.21(6) no
C25 K1 C27 . . 43.85(6) no
Cl2 K1 C27 3_655 . 105.48(5) no
O2 K1 C30 . . 116.94(7) no
C22 K1 C30 . . 113.77(6) no
C26 K1 C30 . . 44.54(6) no
C25 K1 C30 . . 25.35(6) no
Cl2 K1 C30 3_655 . 87.61(4) no
C27 K1 C30 . . 50.60(6) no
O2 K1 C23 . . 112.30(8) no
C22 K1 C23 . . 25.05(6) no
C26 K1 C23 . . 76.08(6) no
C25 K1 C23 . . 71.17(6) no
Cl2 K1 C23 3_655 . 144.87(5) no
C27 K1 C23 . . 100.19(6) no
C30 K1 C23 . . 90.55(6) no
O2 K1 C28 . . 76.31(7) no
C22 K1 C28 . . 143.56(7) no
C26 K1 C28 . . 44.14(6) no
C25 K1 C28 . . 50.71(6) no
Cl2 K1 C28 3_655 . 81.36(5) no
C27 K1 C28 . . 24.70(7) no
C30 K1 C28 . . 42.74(6) no
C23 K1 C28 . . 119.29(6) no
O2 K1 C29 . . 99.74(8) no
C22 K1 C29 . . 138.12(7) no
C26 K1 C29 . . 51.50(6) no
C25 K1 C29 . . 43.96(6) no
Cl2 K1 C29 3_655 . 72.50(5) no
C27 K1 C29 . . 43.15(7) no
C30 K1 C29 . . 24.52(6) no
C23 K1 C29 . . 114.11(6) no
C28 K1 C29 . . 23.92(7) no
O2 K1 C15 . 4_556 65.59(7) no
C22 K1 C15 . 4_556 75.40(6) no
C26 K1 C15 . 4_556 145.04(6) no
C25 K1 C15 . 4_556 166.98(6) no
Cl2 K1 C15 3_655 4_556 79.98(4) no
C27 K1 C15 . 4_556 132.91(7) no
C30 K1 C15 . 4_556 167.59(6) no
C23 K1 C15 . 4_556 99.68(6) no
C28 K1 C15 . 4_556 133.59(7) no
C29 K1 C15 . 4_556 146.21(6) no
O2 K1 C11 . 3_655 156.44(7) no
C22 K1 C11 . 3_655 80.15(6) no
C26 K1 C11 . 3_655 117.98(6) no
C25 K1 C11 . 3_655 92.66(6) no
Cl2 K1 C11 3_655 3_655 61.59(4) no
C27 K1 C11 . 3_655 128.79(6) no
C30 K1 C11 . 3_655 78.51(6) no
C23 K1 C11 . 3_655 83.66(6) no
C28 K1 C11 . 3_655 111.89(7) no
C29 K1 C11 . 3_655 88.39(7) no
C15 K1 C11 4_556 3_655 95.54(6) no
C12 N1 C1 . . 104.62(16) no
C12 N1 Zr1 . . 126.16(13) no
C1 N1 Zr1 . . 128.92(14) no
C24 N2 C13 . . 104.55(17) no
C24 N2 Zr1 . . 129.45(14) no
C13 N2 Zr1 . . 125.46(14) no
C25 N3 C36 . . 104.88(18) no
C25 N3 Zr1 . . 124.58(15) no
C36 N3 Zr1 . . 129.31(14) no
C37 O1 C40 . . 110.63(19) no
C37 O1 Zr1 . . 121.70(15) no
C40 O1 Zr1 . . 127.54(14) no
C44 O2 C41 . . 107.8(3) no
C44 O2 K1 . . 128.6(3) no
C41 O2 K1 . . 123.0(2) no
N2 Zr1 N1 . . 94.61(7) yes
N2 Zr1 N3 . . 93.23(7) yes
N1 Zr1 N3 . . 171.90(7) yes
N2 Zr1 O1 . . 177.06(6) yes
N1 Zr1 O1 . . 88.34(6) yes
N3 Zr1 O1 . . 83.83(6) yes
N2 Zr1 Cl1 . . 94.27(5) yes
N1 Zr1 Cl1 . . 88.62(5) yes
N3 Zr1 Cl1 . . 88.77(5) yes
O1 Zr1 Cl1 . . 85.69(5) yes
N2 Zr1 Cl2 . . 94.24(5) yes
N1 Zr1 Cl2 . . 89.39(5) yes
N3 Zr1 Cl2 . . 92.07(5) yes
O1 Zr1 Cl2 . . 85.87(5) yes
Cl1 Zr1 Cl2 . . 171.38(2) yes

loop_
_geom_bond_atom_site_label_1
_geom_bond_atom_site_label_2
_geom_bond_site_symmetry_2
_geom_bond_distance
_geom_bond_publ_flag
C1 C2 . 1.397(3) no
C1 C6 . 1.403(3) no
C1 N1 . 1.412(3) no
C2 C3 . 1.380(3) no
C2 H2 . 0.9500 no
C3 C4 . 1.388(4) no
C3 H3 . 0.9500 no
C4 C5 . 1.374(4) no
C4 H4 . 0.9500 no
C5 C6 . 1.393(3) no
C5 H5 . 0.9500 no
C6 C7 . 1.441(3) no
C7 C8 . 1.402(3) no
C7 C12 . 1.414(3) no
C8 C9 . 1.377(4) no
C8 H8 . 0.9500 no
C9 C10 . 1.387(4) no
C9 H9 . 0.9500 no
C10 C11 . 1.389(3) no
C10 H10 . 0.9500 no
C11 C12 . 1.396(3) no
C11 K1 3_645 3.509(2) no
C11 H11 . 0.9500 no
C12 N1 . 1.404(3) no
C13 C14 . 1.400(3) no
C13 C18 . 1.408(3) no
C13 N2 . 1.418(3) no
C14 C15 . 1.380(3) no
C14 H14 . 0.9500 no
C15 C16 . 1.385(4) no
C15 K1 4_456 3.490(3) no
C15 H15 . 0.9500 no
C16 C17 . 1.382(4) no
C16 H16 . 0.9500 no
C17 C18 . 1.393(3) no
C17 H17 . 0.9500 no
C18 C19 . 1.430(3) no
C19 C20 . 1.397(3) no
C19 C24 . 1.411(3) no
C20 C21 . 1.372(4) no
C20 H20 . 0.9500 no
C21 C22 . 1.394(4) no
C21 H21 . 0.9500 no
C22 C23 . 1.396(3) no
C22 K1 . 3.147(3) yes
C22 H22 . 0.9500 no
C23 C24 . 1.387(3) no
C23 K1 . 3.268(2) yes
C23 H23 . 0.9500 no
C24 N2 . 1.415(3) no
C25 C26 . 1.396(3) no
C25 N3 . 1.407(3) no
C25 C30 . 1.420(3) no
C25 K1 . 3.202(2) yes
C26 C27 . 1.395(3) no
C26 K1 . 3.167(3) yes
C26 H26 . 0.9500 no
C27 C28 . 1.397(4) no
C27 K1 . 3.221(3) yes
C27 H27 . 0.9500 no
C28 C29 . 1.375(4) no
C28 K1 . 3.302(3) yes
C28 H28 . 0.9500 no
C29 C30 . 1.402(3) no
C29 K1 . 3.331(3) yes
C29 H29 . 0.9500 no
C30 C31 . 1.434(4) no
C30 K1 . 3.263(2) yes
C31 C32 . 1.398(3) no
C31 C36 . 1.412(3) no
C32 C33 . 1.368(4) no
C32 H32 . 0.9500 no
C33 C34 . 1.392(4) no
C33 H33 . 0.9500 no
C34 C35 . 1.382(3) no
C34 H34 . 0.9500 no
C35 C36 . 1.398(3) no
C35 H35 . 0.9500 no
C36 N3 . 1.406(3) no
C37 O1 . 1.453(3) no
C37 C38 . 1.491(4) no
C37 H37A . 0.9900 no
C37 H37B . 0.9900 no
C38 C39 . 1.530(5) no
C38 H38A . 0.9900 no
C38 H38B . 0.9900 no
C39 C40 . 1.515(4) no
C39 H39A . 0.9900 no
C39 H39B . 0.9900 no
C40 O1 . 1.464(3) no
C40 H40A . 0.9900 no
C40 H40B . 0.9900 no
C41 O2 . 1.450(6) no
C41 C42 . 1.456(7) no
C41 H41A . 0.9900 no
C41 H41B . 0.9900 no
C42 C43 . 1.571(7) no
C42 H42A . 0.9900 no
C42 H42B . 0.9900 no
C43 C44 . 1.462(7) no
C43 H43A . 0.9900 no
C43 H43B . 0.9900 no
C44 O2 . 1.380(5) no
C44 H44A . 0.9900 no
C44 H44B . 0.9900 no
Cl1 Zr1 . 2.4276(7) yes
Cl2 Zr1 . 2.4914(6) yes
Cl2 K1 3_645 3.2036(9) no
K1 O2 . 2.696(3) no
K1 Cl2 3_655 3.2036(9) no
K1 C15 4_556 3.490(3) no
K1 C11 3_655 3.509(2) no
N1 Zr1 . 2.2056(16) yes
N2 Zr1 . 2.1374(18) yes
N3 Zr1 . 2.2224(18) yes
O1 Zr1 . 2.2659(16) yes

loop_
_geom_torsion_atom_site_label_1
_geom_torsion_atom_site_label_2
_geom_torsion_atom_site_label_3
_geom_torsion_atom_site_label_4
_geom_torsion_site_symmetry_1
_geom_torsion_site_symmetry_4
_geom_torsion
_geom_torsion_publ_flag
C6 C1 C2 C3 . . 0.2(4) no
N1 C1 C2 C3 . . 177.2(2) no
C1 C2 C3 C4 . . 0.3(4) no
C2 C3 C4 C5 . . -0.4(4) no
C3 C4 C5 C6 . . 0.1(4) no
C4 C5 C6 C1 . . 0.3(4) no
C4 C5 C6 C7 . . -177.1(3) no
C2 C1 C6 C5 . . -0.5(3) no
N1 C1 C6 C5 . . -178.0(2) no
C2 C1 C6 C7 . . 177.6(2) no
N1 C1 C6 C7 . . 0.0(3) no
C5 C6 C7 C8 . . -2.1(5) no
C1 C6 C7 C8 . . -179.8(2) no
C5 C6 C7 C12 . . 177.0(3) no
C1 C6 C7 C12 . . -0.6(2) no
C12 C7 C8 C9 . . -0.5(3) no
C6 C7 C8 C9 . . 178.6(2) no
C7 C8 C9 C10 . . 0.8(4) no
C8 C9 C10 C11 . . -0.5(4) no
C9 C10 C11 C12 . . -0.2(4) no
C9 C10 C11 K1 . 3_645 -108.0(2) no
C10 C11 C12 N1 . . 179.9(2) no
K1 C11 C12 N1 3_645 . -82.4(2) no
C10 C11 C12 C7 . . 0.6(3) no
K1 C11 C12 C7 3_645 . 98.31(19) no
C8 C7 C12 C11 . . -0.2(3) no
C6 C7 C12 C11 . . -179.49(19) no
C8 C7 C12 N1 . . -179.65(19) no
C6 C7 C12 N1 . . 1.1(2) no
C18 C13 C14 C15 . . 2.7(3) no
N2 C13 C14 C15 . . -178.1(2) no
C13 C14 C15 C16 . . 0.6(4) no
C13 C14 C15 K1 . 4_456 138.0(2) no
C14 C15 C16 C17 . . -2.8(4) no
K1 C15 C16 C17 4_456 . -156.6(2) no
C15 C16 C17 C18 . . 1.5(4) no
C16 C17 C18 C13 . . 1.9(4) no
C16 C17 C18 C19 . . -178.3(2) no
C14 C13 C18 C17 . . -4.0(3) no
N2 C13 C18 C17 . . 176.7(2) no
C14 C13 C18 C19 . . 176.09(19) no
N2 C13 C18 C19 . . -3.2(2) no
C17 C18 C19 C20 . . 3.5(5) no
C13 C18 C19 C20 . . -176.7(2) no
C17 C18 C19 C24 . . -177.6(3) no
C13 C18 C19 C24 . . 2.2(2) no
C24 C19 C20 C21 . . 0.1(3) no
C18 C19 C20 C21 . . 178.9(2) no
C19 C20 C21 C22 . . 0.7(4) no
C20 C21 C22 C23 . . -0.5(4) no
C20 C21 C22 K1 . . 83.4(2) no
C21 C22 C23 C24 . . -0.6(4) no
K1 C22 C23 C24 . . -91.4(2) no
C21 C22 C23 K1 . . 90.8(2) no
C22 C23 C24 C19 . . 1.3(3) no
K1 C23 C24 C19 . . -73.8(2) no
C22 C23 C24 N2 . . -178.3(2) no
K1 C23 C24 N2 . . 106.6(2) no
C20 C19 C24 C23 . . -1.2(3) no
C18 C19 C24 C23 . . 179.8(2) no
C20 C19 C24 N2 . . 178.5(2) no
C18 C19 C24 N2 . . -0.5(2) no
N3 C25 C26 C27 . . -177.2(2) no
C30 C25 C26 C27 . . 2.3(3) no
K1 C25 C26 C27 . . 71.4(2) no
N3 C25 C26 K1 . . 111.3(2) no
C30 C25 C26 K1 . . -69.1(2) no
C25 C26 C27 C28 . . -1.5(4) no
K1 C26 C27 C28 . . 69.4(2) no
C25 C26 C27 K1 . . -71.0(2) no
C26 C27 C28 C29 . . 0.4(4) no
K1 C27 C28 C29 . . 66.9(3) no
C26 C27 C28 K1 . . -66.5(2) no
C27 C28 C29 C30 . . -0.1(4) no
K1 C28 C29 C30 . . 64.3(2) no
C27 C28 C29 K1 . . -64.4(2) no
C28 C29 C30 C25 . . 0.8(4) no
K1 C29 C30 C25 . . 66.1(2) no
C28 C29 C30 C31 . . 177.4(3) no
K1 C29 C30 C31 . . -117.3(3) no
C28 C29 C30 K1 . . -65.3(2) no
C26 C25 C30 C29 . . -2.0(3) no
N3 C25 C30 C29 . . 177.6(2) no
K1 C25 C30 C29 . . -69.1(2) no
C26 C25 C30 C31 . . -179.4(2) no
N3 C25 C30 C31 . . 0.2(3) no
K1 C25 C30 C31 . . 113.52(16) no
C26 C25 C30 K1 . . 67.1(2) no
N3 C25 C30 K1 . . -113.28(17) no
C29 C30 C31 C32 . . 2.7(5) no
C25 C30 C31 C32 . . 179.6(3) no
K1 C30 C31 C32 . . -99.4(3) no
C29 C30 C31 C36 . . -176.9(3) no
C25 C30 C31 C36 . . 0.0(3) no
K1 C30 C31 C36 . . 81.0(2) no
C36 C31 C32 C33 . . 1.6(4) no
C30 C31 C32 C33 . . -177.9(3) no
C31 C32 C33 C34 . . -1.1(4) no
C32 C33 C34 C35 . . -0.5(4) no
C33 C34 C35 C36 . . 1.5(4) no
C34 C35 C36 N3 . . 178.2(2) no
C34 C35 C36 C31 . . -0.9(4) no
C32 C31 C36 C35 . . -0.6(4) no
C30 C31 C36 C35 . . 179.0(2) no
C32 C31 C36 N3 . . -179.9(2) no
C30 C31 C36 N3 . . -0.3(3) no
O1 C37 C38 C39 . . 32.8(4) no
C37 C38 C39 C40 . . -40.2(4) no
C38 C39 C40 O1 . . 32.2(3) no
O2 C41 C42 C43 . . -7.9(5) no
C41 C42 C43 C44 . . -14.1(5) no
C42 C43 C44 O2 . . 31.7(5) no
C21 C22 K1 O2 . . -14.38(18) no
C23 C22 K1 O2 . . 107.04(15) no
C21 C22 K1 C26 . . -100.58(16) no
C23 C22 K1 C26 . . 20.84(16) no
C21 C22 K1 C25 . . -125.91(16) no
C23 C22 K1 C25 . . -4.49(16) no
C21 C22 K1 Cl2 . 3_655 105.76(16) no
C23 C22 K1 Cl2 . 3_655 -132.82(13) no
C21 C22 K1 C27 . . -87.76(17) no
C23 C22 K1 C27 . . 33.67(18) no
C21 C22 K1 C30 . . -144.86(15) no
C23 C22 K1 C30 . . -23.44(17) no
C21 C22 K1 C23 . . -121.4(2) no
C21 C22 K1 C28 . . -103.85(18) no
C23 C22 K1 C28 . . 17.6(2) no
C21 C22 K1 C29 . . -141.22(16) no
C23 C22 K1 C29 . . -19.8(2) no
C21 C22 K1 C15 . 4_556 44.01(16) no
C23 C22 K1 C15 . 4_556 165.44(16) no
C21 C22 K1 C11 . 3_655 142.44(17) no
C23 C22 K1 C11 . 3_655 -96.14(15) no
C27 C26 K1 O2 . . 47.73(15) no
C25 C26 K1 O2 . . 169.80(14) no
C27 C26 K1 C22 . . 153.69(15) no
C25 C26 K1 C22 . . -84.24(14) no
C27 C26 K1 C25 . . -122.1(2) no
C27 C26 K1 Cl2 . 3_655 -49.66(16) no
C25 C26 K1 Cl2 . 3_655 72.41(14) no
C25 C26 K1 C27 . . 122.1(2) no
C27 C26 K1 C30 . . -91.95(16) no
C25 C26 K1 C30 . . 30.12(12) no
C27 C26 K1 C23 . . 162.62(16) no
C25 C26 K1 C23 . . -75.31(13) no
C27 C26 K1 C28 . . -29.10(14) no
C25 C26 K1 C28 . . 92.97(16) no
C27 C26 K1 C29 . . -60.07(15) no
C25 C26 K1 C29 . . 62.00(14) no
C27 C26 K1 C15 . 4_556 75.62(18) no
C25 C26 K1 C15 . 4_556 -162.31(13) no
C27 C26 K1 C11 . 3_655 -122.48(14) no
C25 C26 K1 C11 . 3_655 -0.41(15) no
C26 C25 K1 O2 . . -10.70(15) no
N3 C25 K1 O2 . . -137.57(16) no
C30 C25 K1 O2 . . 113.99(15) no
C26 C25 K1 C22 . . 99.27(14) no
N3 C25 K1 C22 . . -27.60(17) no
C30 C25 K1 C22 . . -136.04(14) no
N3 C25 K1 C26 . . -126.9(2) no
C30 C25 K1 C26 . . 124.7(2) no
C26 C25 K1 Cl2 . 3_655 -120.19(13) no
N3 C25 K1 Cl2 . 3_655 112.94(15) no
C30 C25 K1 Cl2 . 3_655 4.50(15) no
C26 C25 K1 C27 . . -31.40(13) no
N3 C25 K1 C27 . . -158.3(2) no
C30 C25 K1 C27 . . 93.29(16) no
C26 C25 K1 C30 . . -124.7(2) no
N3 C25 K1 C30 . . 108.4(2) no
C26 C25 K1 C23 . . 97.26(14) no
N3 C25 K1 C23 . . -29.61(15) no
C30 C25 K1 C23 . . -138.05(15) no
C26 C25 K1 C28 . . -63.98(14) no
N3 C25 K1 C28 . . 169.1(2) no
C30 C25 K1 C28 . . 60.71(15) no
C26 C25 K1 C29 . . -95.44(16) no
N3 C25 K1 C29 . . 137.7(2) no
C30 C25 K1 C29 . . 29.25(14) no
C26 C25 K1 C15 . 4_556 50.6(3) no
N3 C25 K1 C15 . 4_556 -76.3(3) no
C30 C25 K1 C15 . 4_556 175.3(3) no
C26 C25 K1 C11 . 3_655 179.64(13) no
N3 C25 K1 C11 . 3_655 52.77(16) no
C30 C25 K1 C11 . 3_655 -55.67(14) no
C26 C27 K1 O2 . . -127.18(17) no
C28 C27 K1 O2 . . 106.95(16) no
C26 C27 K1 C22 . . -30.93(17) no
C28 C27 K1 C22 . . -156.79(14) no
C28 C27 K1 C26 . . -125.9(2) no
C26 C27 K1 C25 . . 31.54(13) no
C28 C27 K1 C25 . . -94.33(16) no
C26 C27 K1 Cl2 . 3_655 138.65(14) no
C28 C27 K1 Cl2 . 3_655 12.78(15) no
C26 C27 K1 C30 . . 65.11(14) no
C28 C27 K1 C30 . . -60.75(14) no
C26 C27 K1 C23 . . -17.13(15) no
C28 C27 K1 C23 . . -143.00(15) no
C26 C27 K1 C28 . . 125.9(2) no
C26 C27 K1 C29 . . 97.40(16) no
C28 C27 K1 C29 . . -28.46(14) no
C26 C27 K1 C15 . 4_556 -130.73(14) no
C28 C27 K1 C15 . 4_556 103.41(16) no
C26 C27 K1 C11 . 3_655 72.90(17) no
C28 C27 K1 C11 . 3_655 -52.97(16) no
C29 C30 K1 O2 . . 48.94(18) no
C25 C30 K1 O2 . . -76.25(16) no
C31 C30 K1 O2 . . -177.47(15) no
C29 C30 K1 C22 . . 174.14(15) no
C25 C30 K1 C22 . . 48.95(16) no
C31 C30 K1 C22 . . -52.27(17) no
C29 C30 K1 C26 . . 95.11(17) no
C25 C30 K1 C26 . . -30.08(13) no
C31 C30 K1 C26 . . -131.30(18) no
C29 C30 K1 C25 . . 125.2(2) no
C31 C30 K1 C25 . . -101.2(2) no
C29 C30 K1 Cl2 . 3_655 -50.65(15) no
C25 C30 K1 Cl2 . 3_655 -175.85(14) no
C31 C30 K1 Cl2 . 3_655 82.94(15) no
C29 C30 K1 C27 . . 61.68(16) no
C25 C30 K1 C27 . . -63.51(14) no
C31 C30 K1 C27 . . -164.73(18) no
C29 C30 K1 C23 . . 164.45(16) no
C25 C30 K1 C23 . . 39.25(14) no
C31 C30 K1 C23 . . -61.96(16) no
C29 C30 K1 C28 . . 29.18(15) no
C25 C30 K1 C28 . . -96.01(17) no
C31 C30 K1 C28 . . 162.8(2) no
C25 C30 K1 C29 . . -125.2(2) no
C31 C30 K1 C29 . . 133.6(2) no
C29 C30 K1 C15 . 4_556 -49.9(4) no
C25 C30 K1 C15 . 4_556 -175.1(3) no
C31 C30 K1 C15 . 4_556 83.7(3) no
C29 C30 K1 C11 . 3_655 -112.13(16) no
C25 C30 K1 C11 . 3_655 122.67(14) no
C31 C30 K1 C11 . 3_655 21.46(15) no
C24 C23 K1 O2 . . 34.75(16) no
C22 C23 K1 O2 . . -81.77(16) no
C24 C23 K1 C22 . . 116.5(2) no
C24 C23 K1 C26 . . -42.29(14) no
C22 C23 K1 C26 . . -158.81(16) no
C24 C23 K1 C25 . . -68.20(14) no
C22 C23 K1 C25 . . 175.28(16) no
C24 C23 K1 Cl2 . 3_655 -171.47(11) no
C22 C23 K1 Cl2 . 3_655 72.01(17) no
C24 C23 K1 C27 . . -34.86(15) no
C22 C23 K1 C27 . . -151.38(15) no
C24 C23 K1 C30 . . -84.83(15) no
C22 C23 K1 C30 . . 158.65(16) no
C24 C23 K1 C28 . . -51.62(16) no
C22 C23 K1 C28 . . -168.14(15) no
C24 C23 K1 C29 . . -77.83(16) no
C22 C23 K1 C29 . . 165.65(15) no
C24 C23 K1 C15 . 4_556 102.23(15) no
C22 C23 K1 C15 . 4_556 -14.29(16) no
C24 C23 K1 C11 . 3_655 -163.20(15) no
C22 C23 K1 C11 . 3_655 80.28(15) no
C29 C28 K1 O2 . . 168.13(17) no
C27 C28 K1 O2 . . -65.35(15) no
C29 C28 K1 C22 . . -92.16(19) no
C27 C28 K1 C22 . . 34.4(2) no
C29 C28 K1 C26 . . -96.80(16) no
C27 C28 K1 C26 . . 29.72(13) no
C29 C28 K1 C25 . . -63.31(15) no
C27 C28 K1 C25 . . 63.20(14) no
C29 C28 K1 Cl2 . 3_655 65.94(15) no
C27 C28 K1 Cl2 . 3_655 -167.55(15) no
C29 C28 K1 C27 . . -126.5(2) no
C29 C28 K1 C30 . . -29.93(13) no
C27 C28 K1 C30 . . 96.58(16) no
C29 C28 K1 C23 . . -83.74(16) no
C27 C28 K1 C23 . . 42.78(17) no
C27 C28 K1 C29 . . 126.5(2) no
C29 C28 K1 C15 . 4_556 133.13(14) no
C27 C28 K1 C15 . 4_556 -100.36(15) no
C29 C28 K1 C11 . 3_655 11.37(16) no
C27 C28 K1 C11 . 3_655 137.88(14) no
C28 C29 K1 O2 . . -11.70(16) no
C30 C29 K1 O2 . . -137.00(16) no
C28 C29 K1 C22 . . 117.26(16) no
C30 C29 K1 C22 . . -8.0(2) no
C28 C29 K1 C26 . . 62.08(15) no
C30 C29 K1 C26 . . -63.22(15) no
C28 C29 K1 C25 . . 95.04(17) no
C30 C29 K1 C25 . . -30.26(13) no
C28 C29 K1 Cl2 . 3_655 -108.81(15) no
C30 C29 K1 Cl2 . 3_655 125.89(16) no
C28 C29 K1 C27 . . 29.42(14) no
C30 C29 K1 C27 . . -95.89(17) no
C28 C29 K1 C30 . . 125.3(2) no
C28 C29 K1 C23 . . 108.22(15) no
C30 C29 K1 C23 . . -17.08(17) no
C30 C29 K1 C28 . . -125.3(2) no
C28 C29 K1 C15 . 4_556 -71.9(2) no
C30 C29 K1 C15 . 4_556 162.82(14) no
C28 C29 K1 C11 . 3_655 -169.45(15) no
C30 C29 K1 C11 . 3_655 65.24(15) no
C11 C12 N1 C1 . . 179.6(2) no
C7 C12 N1 C1 . . -1.1(2) no
C11 C12 N1 Zr1 . . -6.3(3) no
C7 C12 N1 Zr1 . . 173.07(14) no
C2 C1 N1 C12 . . -176.6(2) no
C6 C1 N1 C12 . . 0.6(2) no
C2 C1 N1 Zr1 . . 9.5(3) no
C6 C1 N1 Zr1 . . -173.27(15) no
C23 C24 N2 C13 . . 178.3(2) no
C19 C24 N2 C13 . . -1.3(2) no
C23 C24 N2 Zr1 . . -9.9(3) no
C19 C24 N2 Zr1 . . 170.49(14) no
C14 C13 N2 C24 . . -176.4(2) no
C18 C13 N2 C24 . . 2.8(2) no
C14 C13 N2 Zr1 . . 11.3(3) no
C18 C13 N2 Zr1 . . -169.45(14) no
C26 C25 N3 C36 . . 179.2(2) no
C30 C25 N3 C36 . . -0.4(2) no
K1 C25 N3 C36 . . -88.71(17) no
C26 C25 N3 Zr1 . . 10.8(3) no
C30 C25 N3 Zr1 . . -168.74(15) no
K1 C25 N3 Zr1 . . 102.97(15) no
C35 C36 N3 C25 . . -178.8(2) no
C31 C36 N3 C25 . . 0.5(2) no
C35 C36 N3 Zr1 . . -11.2(3) no
C31 C36 N3 Zr1 . . 168.01(16) no
C38 C37 O1 C40 . . -13.5(3) no
C38 C37 O1 Zr1 . . 162.5(2) no
C39 C40 O1 C37 . . -12.1(3) no
C39 C40 O1 Zr1 . . 172.23(19) no
C43 C44 O2 C41 . . -37.7(5) no
C43 C44 O2 K1 . . 133.3(4) no
C42 C41 O2 C44 . . 29.3(5) no
C42 C41 O2 K1 . . -142.4(3) no
C22 K1 O2 C44 . . 151.4(3) no
C26 K1 O2 C44 . . -110.5(3) no
C25 K1 O2 C44 . . -106.0(3) no
Cl2 K1 O2 C44 3_655 . 12.3(3) no
C27 K1 O2 C44 . . -90.6(3) no
C30 K1 O2 C44 . . -79.9(3) no
C23 K1 O2 C44 . . 177.4(3) no
C28 K1 O2 C44 . . -66.3(3) no
C29 K1 O2 C44 . . -61.4(3) no
C15 K1 O2 C44 4_556 . 86.6(3) no
C11 K1 O2 C44 3_655 . 47.4(4) no
C22 K1 O2 C41 . . -38.8(3) no
C26 K1 O2 C41 . . 59.3(3) no
C25 K1 O2 C41 . . 63.9(3) no
Cl2 K1 O2 C41 3_655 . -177.9(3) no
C27 K1 O2 C41 . . 79.3(3) no
C30 K1 O2 C41 . . 89.9(3) no
C23 K1 O2 C41 . . -12.8(3) no
C28 K1 O2 C41 . . 103.6(3) no
C29 K1 O2 C41 . . 108.4(3) no
C15 K1 O2 C41 4_556 . -103.6(3) no
C11 K1 O2 C41 3_655 . -142.8(3) no
C24 N2 Zr1 N1 . . 139.20(17) no
C13 N2 Zr1 N1 . . -50.51(17) no
C24 N2 Zr1 N3 . . -42.84(18) no
C13 N2 Zr1 N3 . . 127.45(17) no
C24 N2 Zr1 Cl1 . . -131.85(17) no
C13 N2 Zr1 Cl1 . . 38.44(16) no
C24 N2 Zr1 Cl2 . . 49.48(17) no
C13 N2 Zr1 Cl2 . . -140.24(16) no
C12 N1 Zr1 N2 . . -39.25(17) no
C1 N1 Zr1 N2 . . 133.44(18) no
C12 N1 Zr1 O1 . . 140.84(17) no
C1 N1 Zr1 O1 . . -46.47(18) no
C12 N1 Zr1 Cl1 . . -133.43(16) no
C1 N1 Zr1 Cl1 . . 39.26(17) no
C12 N1 Zr1 Cl2 . . 54.95(16) no
C1 N1 Zr1 Cl2 . . -132.36(17) no
C25 N3 Zr1 N2 . . -51.67(17) no
C36 N3 Zr1 N2 . . 142.97(19) no
C25 N3 Zr1 O1 . . 128.34(18) no
C36 N3 Zr1 O1 . . -37.02(18) no
C25 N3 Zr1 Cl1 . . 42.54(17) no
C36 N3 Zr1 Cl1 . . -122.82(18) no
C25 N3 Zr1 Cl2 . . -146.04(17) no
C36 N3 Zr1 Cl2 . . 48.60(18) no
C37 O1 Zr1 N1 . . -48.06(19) no
C40 O1 Zr1 N1 . . 127.22(19) no
C37 O1 Zr1 N3 . . 133.98(19) no
C40 O1 Zr1 N3 . . -50.74(19) no
C37 O1 Zr1 Cl1 . . -136.80(18) no
C40 O1 Zr1 Cl1 . . 38.49(18) no
C37 O1 Zr1 Cl2 . . 41.44(18) no
C40 O1 Zr1 Cl2 . . -143.27(19) no
K1 Cl2 Zr1 N2 3_645 . 82.41(6) no
K1 Cl2 Zr1 N1 3_645 . -12.16(6) no
K1 Cl2 Zr1 N3 3_645 . 175.81(6) no
K1 Cl2 Zr1 O1 3_645 . -100.54(5) no
